data_1511244
loop_
_publ_author_name
'Klesnar, H.'
'Rogl, P.'

_publ_section_title
;
 The ternary system uranium-boron-nitrogen
;
_journal_name_full 'AIP Conference Proceedings'
_journal_page_first 414
_journal_page_last 422
_journal_volume 1991
_journal_year 1991
_chemical_formula_sum 'B N U'
_chemical_name_systematic 'U B N'
_space_group_IT_number 63
_symmetry_space_group_name_Hall '-C 2c 2'
_symmetry_space_group_name_H-M 'C m c m'
_cell_angle_alpha 90
_cell_angle_beta 90
_cell_angle_gamma 90
_cell_formula_units_Z 4
_cell_length_a 3.5851
_cell_length_b 11.8273
_cell_length_c 3.3254
_cell_volume 141.004
_citation_journal_id_ASTM APCPCS
_cod_data_source_file boron0-1_364.cif
_cod_data_source_block B1N1U1
_cod_original_cell_volume 141.0038
_cod_original_formula_sum 'B1 N1 U1'
_cod_database_code 1511244

loop_
_symmetry_equiv_pos_as_xyz
x,y,z
-x,-y,z+1/2
x,-y,-z
-x,y,-z+1/2
-x,-y,-z
x,y,-z-1/2
-x,y,z
x,-y,z-1/2
x+1/2,y+1/2,z
-x+1/2,-y+1/2,z+1/2
x+1/2,-y+1/2,-z
-x+1/2,y+1/2,-z+1/2
-x+1/2,-y+1/2,-z
x+1/2,y+1/2,-z-1/2
-x+1/2,y+1/2,z
x+1/2,-y+1/2,z-1/2

loop_
_atom_site_label
_atom_site_type_symbol
_atom_site_fract_x
_atom_site_fract_y
_atom_site_fract_z
_atom_site_occupancy
_atom_site_U_iso_or_equiv
U1 U+6 0 0.1386 0.25 1 0.0
B1 B-3 0 0.4624 0.25 1 0.0
N1 N-3 0 0.3357 0.25 1 0.0
